data_2014022
loop_
_publ_author_name
'Vi\<snjevac, Aleksandar'
'Tu\<sek-Bo\<zi\'c, Ljerka'

_publ_section_title
;
 Two types of monoethyl \a-anilinobenzylphosphonates: a zwitterion and
 a molecular compound
;
_journal_issue 6
_journal_name_full 'Acta Crystallographica Section C'
_journal_page_first o434
_journal_page_last o437
_journal_paper_doi 10.1107/S0108270104009497
_journal_volume 60
_journal_year 2004
_chemical_formula_iupac 'C21 H22 N3 O3 P1'
_chemical_formula_moiety 'C21 H22 N3 O3 P1'
_chemical_formula_sum 'C21 H22 N3 O3 P'
_chemical_formula_weight 395.39
_chemical_name_systematic
;
monoethyl {\a-[4-(phenyldiazenyl)anilino]benzyl}phosphonate
;
_space_group_IT_number 15
_symmetry_cell_setting monoclinic
_symmetry_space_group_name_Hall '-C 2yc'
_symmetry_space_group_name_H-M 'C 1 2/c 1'
_audit_creation_method 'WinGX routine CIF_UPDATE'
_cell_angle_alpha 90
_cell_angle_beta 127.42(4)
_cell_angle_gamma 90
_cell_formula_units_Z 8
_cell_length_a 35.20(2)
_cell_length_b 6.419(4)
_cell_length_c 22.860(10)
_cell_measurement_reflns_used 25
_cell_measurement_temperature 293(2)
_cell_measurement_theta_max 17.08
_cell_measurement_theta_min 11.95
_cell_volume 4102(4)
_computing_cell_refinement 'CAD-4 EXPRESS'
_computing_data_collection 'CAD-4 EXPRESS (Enraf-Nonius, 1994)'
_computing_data_reduction 'XCAD4 (Harms & Wocadlo, 1995)'
_computing_molecular_graphics 'ORTEP-3 for Windows (Farrugia, 1997)'
_computing_publication_material 'WinGX (Farrugia, 1999)'
_computing_structure_refinement 'SHELXL97 (Sheldrick, 1997)'
_computing_structure_solution 'SIR97 (Altomare et al., 1997)'
_diffrn_ambient_temperature 293(2)
_diffrn_measured_fraction_theta_full 0.992
_diffrn_measured_fraction_theta_max 0.992
_diffrn_measurement_device '\k-geometry diffractometer'
_diffrn_measurement_device_type 'Enraf-Nonius CAD-4'
_diffrn_measurement_method 'non-profiled \w/2\q'
_diffrn_radiation_monochromator graphite
_diffrn_radiation_type CuK\a
_diffrn_radiation_wavelength 1.5418
_diffrn_reflns_av_R_equivalents 0.0397
_diffrn_reflns_limit_h_max 44
_diffrn_reflns_limit_h_min 0
_diffrn_reflns_limit_k_max 0
_diffrn_reflns_limit_k_min -8
_diffrn_reflns_limit_l_max 22
_diffrn_reflns_limit_l_min -28
_diffrn_reflns_number 4545
_diffrn_reflns_theta_full 76.23
_diffrn_reflns_theta_max 76.23
_diffrn_reflns_theta_min 11.25
_diffrn_standards_decay_% 0
_diffrn_standards_interval_count 130
_diffrn_standards_interval_time 500
_diffrn_standards_number 3
_exptl_absorpt_coefficient_mu 1.407
_exptl_absorpt_correction_T_max 0.8622
_exptl_absorpt_correction_T_min 0.7877
_exptl_absorpt_correction_type '\y scan'
_exptl_absorpt_process_details '(North et al., 1968)'
_exptl_crystal_colour orange
_exptl_crystal_density_diffrn 1.28
_exptl_crystal_density_meas ?
_exptl_crystal_density_method 'not measured'
_exptl_crystal_description prism
_exptl_crystal_F_000 1664
_exptl_crystal_size_max 0.15
_exptl_crystal_size_mid 0.12
_exptl_crystal_size_min 0.1
_refine_diff_density_max 0.374
_refine_diff_density_min -0.265
_refine_ls_extinction_method none
_refine_ls_goodness_of_fit_ref 1.013
_refine_ls_hydrogen_treatment mixed
_refine_ls_matrix_type full
_refine_ls_number_parameters 255
_refine_ls_number_reflns 4261
_refine_ls_number_restraints 1
_refine_ls_restrained_S_all 1.015
_refine_ls_R_factor_all 0.1157
_refine_ls_R_factor_gt 0.0611
_refine_ls_shift/su_max 0
_refine_ls_shift/su_mean 0
_refine_ls_structure_factor_coef Fsqd
_refine_ls_weighting_details 'w = 1/[\s^2^(Fo^2^)+(0.062P)^2^+2.9216P] where P=(Fo^2^+2Fc^2^)/3'
_refine_ls_weighting_scheme calc
_refine_ls_wR_factor_gt 0.1338
_refine_ls_wR_factor_ref 0.1605
_reflns_number_gt 2567
_reflns_number_total 4261
_reflns_threshold_expression I>2\s(I)
_cod_data_source_file hj1006.cif
_cod_data_source_block II
_cod_depositor_comments
;
The following automatic conversions were performed:

'_exptl_crystal_density_meas' value 'not measured' was changed to '?'
- the value is perceived as not measured.

Automatic conversion script
Id: cif_fix_values 3008 2015-01-20 13:52:24Z robertas 
;
_cod_original_sg_symbol_H-M 'C 2/c'
_cod_database_code 2014022
_cod_database_fobs_code 2014022

loop_
_symmetry_equiv_pos_as_xyz
'x, y, z'
'-x, y, -z+1/2'
'x+1/2, y+1/2, z'
'-x+1/2, y+1/2, -z+1/2'
'-x, -y, -z'
'x, -y, z-1/2'
'-x+1/2, -y+1/2, -z'
'x+1/2, -y+1/2, z-1/2'

loop_
_atom_site_label
_atom_site_fract_x
_atom_site_fract_y
_atom_site_fract_z
_atom_site_U_iso_or_equiv
_atom_site_adp_type
_atom_site_calc_flag
_atom_site_refinement_flags
_atom_site_occupancy
_atom_site_disorder_assembly
_atom_site_disorder_group
_atom_site_type_symbol
C1 1.03927(17) -0.6327(10) 0.5948(3) 0.0909(17) Uani d . 1 . . C
H1 1.0551 -0.7149 0.5822 0.109 Uiso calc R 1 . . H
C2 1.05593(16) -0.4404(10) 0.6230(3) 0.0830(14) Uani d . 1 . . C
H2 1.0834 -0.3917 0.6303 0.1 Uiso calc R 1 . . H
C3 1.03258(14) -0.3162(8) 0.6410(2) 0.0710(12) Uani d . 1 . . C
H3 1.0442 -0.1839 0.6605 0.085 Uiso calc R 1 . . H
C4 0.99178(13) -0.3891(7) 0.6299(2) 0.0609(10) Uani d . 1 . . C
C5 0.97516(14) -0.5864(8) 0.6025(2) 0.0736(12) Uani d . 1 . . C
H5 0.9482 -0.6378 0.5961 0.088 Uiso calc R 1 . . H
C6 0.99931(17) -0.7068(9) 0.5847(3) 0.0932(16) Uani d . 1 . . C
H6 0.9882 -0.8398 0.5655 0.112 Uiso calc R 1 . . H
C9 0.91489(12) -0.1690(6) 0.66445(19) 0.0526(9) Uani d . 1 . . C
C10 0.93272(11) 0.0289(6) 0.69356(18) 0.0521(9) Uani d . 1 . . C
H10 0.9593 0.0783 0.6982 0.063 Uiso calc R 1 . . H
C11 0.91148(11) 0.1521(6) 0.71554(18) 0.0495(8) Uani d . 1 . . C
H11 0.9241 0.2829 0.7356 0.059 Uiso calc R 1 . . H
C12 0.87117(11) 0.0821(6) 0.70796(17) 0.0439(7) Uani d . 1 . . C
C13 0.85282(12) -0.1142(6) 0.6773(2) 0.0526(9) Uani d . 1 . . C
H13 0.8256 -0.162 0.6709 0.063 Uiso calc R 1 . . H
C14 0.87472(13) -0.2374(6) 0.6566(2) 0.0587(10) Uani d . 1 . . C
H14 0.8624 -0.3688 0.6369 0.07 Uiso calc R 1 . . H
C16 0.80493(10) 0.1676(5) 0.71476(16) 0.0403(7) Uani d . 1 . . C
H16 0.8036 0.0192 0.7235 0.048 Uiso calc R 1 . . H
C17 0.76291(11) 0.2130(5) 0.63449(17) 0.0435(7) Uani d . 1 . . C
C18 0.72560(13) 0.0745(7) 0.59510(19) 0.0591(10) Uani d . 1 . . C
H18 0.7263 -0.0485 0.6172 0.071 Uiso calc R 1 . . H
C19 0.68692(15) 0.1160(9) 0.5226(2) 0.0819(14) Uani d . 1 . . C
H19 0.6619 0.0212 0.4964 0.098 Uiso calc R 1 . . H
C20 0.68577(17) 0.2970(10) 0.4898(2) 0.0860(15) Uani d . 1 . . C
H20 0.6598 0.3257 0.4413 0.103 Uiso calc R 1 . . H
C21 0.72249(19) 0.4340(9) 0.5280(3) 0.0867(15) Uani d . 1 . . C
H21 0.7216 0.5564 0.5054 0.104 Uiso calc R 1 . . H
C22 0.76163(14) 0.3941(7) 0.6006(2) 0.0644(10) Uani d . 1 . . C
H22 0.7867 0.4888 0.6262 0.077 Uiso calc R 1 . . H
N7 0.97032(11) -0.2445(6) 0.65045(18) 0.0670(9) Uani d . 1 . . N
N8 0.93515(11) -0.3141(6) 0.64231(17) 0.0625(8) Uani d . 1 . . N
N15 0.85138(10) 0.2075(5) 0.73245(17) 0.0508(7) Uani d . 1 . . N
O23 0.84383(8) 0.2448(4) 0.85682(13) 0.0583(7) Uani d D 1 . . O
O26 0.81216(8) 0.5398(4) 0.77415(15) 0.0524(6) Uani d . 1 . . O
O27 0.75314(8) 0.2851(3) 0.76222(13) 0.0469(6) Uani d . 1 . . O
P1 0.80029(3) 0.31183(13) 0.77791(5) 0.0401(2) Uani d . 1 . . P
C24 0.84645(19) 0.0511(9) 0.8891(3) 0.108(2) Uani d D 1 . . C
H24A 0.8184 0.0364 0.8874 0.13 Uiso calc R 1 . . H
H24B 0.8458 -0.0604 0.8598 0.13 Uiso calc R 1 . . H
C25 0.8871(2) 0.0279(14) 0.9617(4) 0.143(4) Uani d D 1 . . C
H25A 0.8866 -0.1062 0.9798 0.159 Uiso calc R 1 . . H
H25B 0.8877 0.135 0.9916 0.159 Uiso calc R 1 . . H
H25C 0.9152 0.039 0.9639 0.159 Uiso calc R 1 . . H
H15 0.8628(14) 0.328(6) 0.746(2) 0.069(13) Uiso d . 1 . . H
H26 0.7866(18) 0.630(8) 0.758(3) 0.109(17) Uiso d . 1 . . H

loop_
_atom_site_aniso_label
_atom_site_aniso_U_11
_atom_site_aniso_U_22
_atom_site_aniso_U_33
_atom_site_aniso_U_12
_atom_site_aniso_U_13
_atom_site_aniso_U_23
C1 0.070(3) 0.129(5) 0.079(3) 0.030(3) 0.048(3) -0.015(3)
C2 0.057(2) 0.123(4) 0.080(3) 0.016(3) 0.047(2) 0.006(3)
C3 0.053(2) 0.087(3) 0.075(3) 0.003(2) 0.040(2) -0.006(3)
C4 0.0480(19) 0.083(3) 0.051(2) 0.016(2) 0.0292(17) -0.003(2)
C5 0.052(2) 0.088(3) 0.076(3) 0.003(2) 0.036(2) -0.018(3)
C6 0.073(3) 0.094(4) 0.097(4) 0.012(3) 0.043(3) -0.031(3)
C9 0.0471(18) 0.064(2) 0.0492(19) 0.0131(18) 0.0308(16) 0.0010(18)
C10 0.0308(16) 0.077(3) 0.0488(19) 0.0066(17) 0.0241(15) 0.0032(19)
C11 0.0378(16) 0.061(2) 0.0478(18) 0.0012(16) 0.0252(15) 0.0000(17)
C12 0.0361(15) 0.054(2) 0.0440(17) 0.0056(15) 0.0259(14) 0.0030(16)
C13 0.0469(18) 0.053(2) 0.069(2) 0.0011(16) 0.0412(18) -0.0035(18)
C14 0.058(2) 0.057(2) 0.068(2) 0.0007(18) 0.042(2) -0.0069(19)
C16 0.0349(14) 0.0428(17) 0.0486(17) 0.0021(13) 0.0281(14) 0.0013(15)
C17 0.0420(16) 0.0499(19) 0.0478(18) 0.0014(15) 0.0321(15) -0.0001(16)
C18 0.055(2) 0.077(3) 0.047(2) -0.012(2) 0.0324(18) -0.005(2)
C19 0.055(2) 0.127(4) 0.043(2) -0.009(3) 0.0193(19) -0.009(3)
C20 0.067(3) 0.136(5) 0.045(2) 0.021(3) 0.029(2) 0.015(3)
C21 0.098(4) 0.100(4) 0.072(3) 0.035(3) 0.057(3) 0.041(3)
C22 0.065(2) 0.066(3) 0.066(3) 0.007(2) 0.041(2) 0.014(2)
N7 0.0522(17) 0.088(3) 0.064(2) 0.0052(17) 0.0371(16) -0.0031(18)
N8 0.0539(17) 0.072(2) 0.0646(19) 0.0071(17) 0.0377(16) -0.0023(18)
N15 0.0388(14) 0.0503(18) 0.0690(19) -0.0048(14) 0.0358(14) -0.0122(16)
O23 0.0481(13) 0.0672(17) 0.0464(14) 0.0019(12) 0.0218(11) 0.0046(12)
O26 0.0427(13) 0.0403(13) 0.0837(18) -0.0034(11) 0.0434(13) -0.0052(12)
O27 0.0449(11) 0.0417(13) 0.0683(15) -0.0052(10) 0.0418(12) -0.0073(11)
P1 0.0362(4) 0.0404(4) 0.0474(4) 0.0009(4) 0.0273(3) -0.0018(4)
C24 0.088(4) 0.108(4) 0.083(4) -0.003(3) 0.029(3) 0.041(3)
C25 0.082(4) 0.135(9) 0.120(5) -0.017(5) 0.020(4) 0.102(6)

loop_
_atom_type_symbol
_atom_type_description
_atom_type_scat_dispersion_real
_atom_type_scat_dispersion_imag
_atom_type_scat_source
C C 0.0181 0.0091 'International Tables Vol C Tables 4.2.6.8 and 6.1.1.4'
H H 0 0 'International Tables Vol C Tables 4.2.6.8 and 6.1.1.4'
N N 0.0311 0.018 'International Tables Vol C Tables 4.2.6.8 and 6.1.1.4'
O O 0.0492 0.0322 'International Tables Vol C Tables 4.2.6.8 and 6.1.1.4'
P P 0.2955 0.4335 'International Tables Vol C Tables 4.2.6.8 and 6.1.1.4'

loop_
_geom_angle_atom_site_label_1
_geom_angle_atom_site_label_2
_geom_angle_atom_site_label_3
_geom_angle
_geom_angle_publ_flag
C2 C1 C6 120.2(4) ?
C2 C1 H1 119.9 ?
C6 C1 H1 119.9 ?
C1 C2 C3 120.5(5) ?
C1 C2 H2 119.7 ?
C3 C2 H2 119.7 ?
C2 C3 C4 119.5(5) ?
C2 C3 H3 120.2 ?
C4 C3 H3 120.2 ?
C5 C4 C3 120.2(4) ?
C5 C4 N7 125.3(4) ?
C3 C4 N7 114.5(4) ?
C4 C5 C6 118.8(4) ?
C4 C5 H5 120.6 ?
C6 C5 H5 120.6 ?
C1 C6 C5 120.7(5) ?
C1 C6 H6 119.6 ?
C5 C6 H6 119.6 ?
C14 C9 C10 118.7(3) ?
C14 C9 N8 115.7(4) ?
C10 C9 N8 125.6(3) ?
C11 C10 C9 120.7(3) ?
C11 C10 H10 119.6 ?
C9 C10 H10 119.6 ?
C10 C11 C12 120.5(3) ?
C10 C11 H11 119.8 ?
C12 C11 H11 119.8 ?
N15 C12 C13 122.3(3) ?
N15 C12 C11 119.1(3) ?
C13 C12 C11 118.6(3) ?
C14 C13 C12 120.5(3) ?
C14 C13 H13 119.8 ?
C12 C13 H13 119.8 ?
C13 C14 C9 121.0(4) ?
C13 C14 H14 119.5 ?
C9 C14 H14 119.5 ?
N15 C16 C17 113.9(3) ?
N15 C16 P1 108.8(2) ?
C17 C16 P1 111.7(2) ?
N15 C16 H16 107.4 ?
C17 C16 H16 107.4 ?
P1 C16 H16 107.4 ?
C18 C17 C22 119.0(3) ?
C18 C17 C16 120.3(3) ?
C22 C17 C16 120.7(3) ?
C17 C18 C19 120.7(4) ?
C17 C18 H18 119.6 ?
C19 C18 H18 119.6 ?
C20 C19 C18 119.8(4) ?
C20 C19 H19 120.1 ?
C18 C19 H19 120.1 ?
C21 C20 C19 119.9(4) ?
C21 C20 H20 120.1 ?
C19 C20 H20 120.1 ?
C20 C21 C22 121.0(5) ?
C20 C21 H21 119.5 ?
C22 C21 H21 119.5 ?
C17 C22 C21 119.6(4) ?
C17 C22 H22 120.2 ?
C21 C22 H22 120.2 ?
N8 N7 C4 113.5(4) ?
N7 N8 C9 112.5(4) ?
C12 N15 C16 122.9(3) ?
C12 N15 H15 117(3) ?
C16 N15 H15 118(3) ?
C24 O23 P1 123.4(3) ?
P1 O26 H26 112(3) ?
O27 P1 O26 113.53(13) y
O27 P1 O23 114.70(15) y
O26 P1 O23 102.59(15) y
O27 P1 C16 112.35(14) y
O26 P1 C16 106.49(15) y
O23 P1 C16 106.32(15) y
C25 C24 O23 114.1(5) ?
C25 C24 H24A 108.7 ?
O23 C24 H24A 108.7 ?
C25 C24 H24B 108.7 ?
O23 C24 H24B 108.7 ?
H24A C24 H24B 107.6 ?
C24 C25 H25A 109.5 ?
C24 C25 H25B 109.5 ?
H25A C25 H25B 109.5 ?
C24 C25 H25C 109.5 ?
H25A C25 H25C 109.5 ?
H25B C25 H25C 109.5 ?

loop_
_geom_bond_atom_site_label_1
_geom_bond_atom_site_label_2
_geom_bond_site_symmetry_2
_geom_bond_distance
_geom_bond_publ_flag
C1 C2 . 1.350(7) ?
C1 C6 . 1.365(7) ?
C1 H1 . 0.93 ?
C2 C3 . 1.375(6) ?
C2 H2 . 0.93 ?
C3 C4 . 1.380(5) ?
C3 H3 . 0.93 ?
C4 C5 . 1.376(6) ?
C4 N7 . 1.444(5) y
C5 C6 . 1.381(6) ?
C5 H5 . 0.93 ?
C6 H6 . 0.93 ?
C9 C14 . 1.384(5) ?
C9 C10 . 1.394(5) ?
C9 N8 . 1.439(4) y
C10 C11 . 1.376(5) ?
C10 H10 . 0.93 ?
C11 C12 . 1.395(4) ?
C11 H11 . 0.93 ?
C12 N15 . 1.386(4) y
C12 C13 . 1.394(5) ?
C13 C14 . 1.375(5) ?
C13 H13 . 0.93 ?
C14 H14 . 0.93 ?
C16 N15 . 1.449(4) y
C16 C17 . 1.530(4) ?
C16 P1 . 1.804(3) y
C16 H16 . 0.98 ?
C17 C18 . 1.374(5) ?
C17 C22 . 1.382(5) ?
C18 C19 . 1.389(5) ?
C18 H18 . 0.93 ?
C19 C20 . 1.370(7) ?
C19 H19 . 0.93 ?
C20 C21 . 1.355(7) ?
C20 H20 . 0.93 ?
C21 C22 . 1.393(6) ?
C21 H21 . 0.93 ?
C22 H22 . 0.93 ?
N7 N8 . 1.219(4) y
N15 H15 . 0.84(4) ?
O23 C24 . 1.420(5) ?
O23 P1 . 1.558(3) y
O26 P1 . 1.539(3) y
O26 H26 . 0.93(5) ?
O27 P1 . 1.479(2) y
C24 C25 . 1.393(6) ?
C24 H24A . 0.97 ?
C24 H24B . 0.97 ?
C25 H25A . 0.96 ?
C25 H25B . 0.96 ?
C25 H25C . 0.96 ?

loop_
_geom_hbond_atom_site_label_D
_geom_hbond_atom_site_label_H
_geom_hbond_atom_site_label_A
_geom_hbond_site_symmetry_A
_geom_hbond_distance_DH
_geom_hbond_distance_HA
_geom_hbond_distance_DA
_geom_hbond_angle_DHA
O26 H26 O27 4_656 0.93(5) 1.54(5) 2.476(3) 175(5)
N15 H15 O26 . 0.84(4) 2.61(5) 2.99(4) 109(6)

loop_
_geom_torsion_atom_site_label_1
_geom_torsion_atom_site_label_2
_geom_torsion_atom_site_label_3
_geom_torsion_atom_site_label_4
_geom_torsion
_geom_torsion_publ_flag
C6 C1 C2 C3 -0.8(8) ?
C1 C2 C3 C4 -0.1(7) ?
C2 C3 C4 C5 1.4(6) ?
C2 C3 C4 N7 -179.7(4) ?
C3 C4 C5 C6 -1.7(7) ?
N7 C4 C5 C6 179.5(4) ?
C2 C1 C6 C5 0.5(8) ?
C4 C5 C6 C1 0.7(7) ?
C14 C9 C10 C11 1.4(5) ?
N8 C9 C10 C11 -177.5(3) ?
C9 C10 C11 C12 -1.0(5) ?
C10 C11 C12 N15 178.3(3) ?
C10 C11 C12 C13 -0.4(5) ?
N15 C12 C13 C14 -177.2(3) ?
C11 C12 C13 C14 1.4(5) ?
C12 C13 C14 C9 -1.0(6) ?
C10 C9 C14 C13 -0.4(6) ?
N8 C9 C14 C13 178.6(3) ?
N15 C16 C17 C18 135.2(3) y
P1 C16 C17 C18 -101.1(3) ?
N15 C16 C17 C22 -45.4(4) y
P1 C16 C17 C22 78.4(3) ?
C22 C17 C18 C19 -0.6(5) ?
C16 C17 C18 C19 178.9(3) ?
C17 C18 C19 C20 0.0(6) ?
C18 C19 C20 C21 0.4(7) ?
C19 C20 C21 C22 -0.1(7) ?
C18 C17 C22 C21 0.8(5) ?
C16 C17 C22 C21 -178.6(3) ?
C20 C21 C22 C17 -0.5(7) ?
C5 C4 N7 N8 1.0(6) ?
C3 C4 N7 N8 -177.9(3) ?
C4 N7 N8 C9 178.9(3) ?
C14 C9 N8 N7 179.8(3) ?
C10 C9 N8 N7 -1.2(5) ?
C13 C12 N15 C16 -13.4(5) y
C11 C12 N15 C16 168.0(3) y
C17 C16 N15 C12 -72.0(4) y
P1 C16 N15 C12 162.7(3) ?
C24 O23 P1 O27 49.1(4) ?
C24 O23 P1 O26 172.7(4) ?
C24 O23 P1 C16 -75.7(4) ?
N15 C16 P1 O27 178.2(2) ?
C17 C16 P1 O27 51.6(3) ?
N15 C16 P1 O26 53.3(3) ?
C17 C16 P1 O26 -73.3(2) ?
N15 C16 P1 O23 -55.6(3) ?
C17 C16 P1 O23 177.8(2) ?
P1 O23 C24 C25 -176.1(5) ?
